data_8100279
loop_
_publ_author_name
'Sobarzo-S\'anchez, Eduardo'
'Cassels, Bruce K.'
'Castedo, Luis'
'Valencia-Matarranz, Laura'

_publ_section_title
;
Crystal structure of 5-methoxy-2,3-dihydro-7H-dibenzo[de,h]quinolin-
7-one, C~17~H~13~NO~2~
;
_journal_issue 1
_journal_name_full 'Zeitschrift f\"ur Kristallographie - New Crystal Structures'
_journal_page_first 83
_journal_page_last 84
_journal_volume 218
_journal_year 2003
_chemical_formula_moiety 'C17 H13 N1 O2'
_chemical_formula_structural 'C17 H13 N O2'
_chemical_formula_sum 'C17 H13 N O2'
_chemical_formula_weight 263.28
_space_group_IT_number 4
_symmetry_cell_setting monoclinic
_symmetry_space_group_name_Hall 'P 2yb'
_symmetry_space_group_name_H-M 'P 1 21 1'
_cell_angle_alpha 90
_cell_angle_beta 98.564(10)
_cell_angle_gamma 90
_cell_formula_units_Z 2
_cell_length_a 5.0336(5)
_cell_length_b 13.9640(19)
_cell_length_c 9.0254(15)
_cell_measurement_temperature 293(2)
_cell_measurement_wavelength 1.54184
_cell_volume 627.31(15)
_diffrn_ambient_temperature 293(2)
_refine_diff_density_rms 0.054
_cod_original_sg_symbol_H-M 'P 21'
_cod_original_formula_sum 'C17 H13 N1 O2'
_cod_database_code 8100279

loop_
_symmetry_equiv_pos_as_xyz
'x, y, z'
'-x, y+1/2, -z'

loop_
_atom_site_label
_atom_site_type_symbol
_atom_site_fract_x
_atom_site_fract_y
_atom_site_fract_z
_atom_site_U_iso_or_equiv
_atom_site_adp_type
_atom_site_occupancy
_atom_site_symmetry_multiplicity
_atom_site_Wyckoff_symbol
_atom_site_calc_flag
_atom_site_refinement_flags
_atom_site_disorder_assembly
_atom_site_disorder_group
N1 N -0.0519(5) 0.95718(19) 0.6187(3) 0.0688(8) Uani 1 2 a d . . .
C2 C 0.1108(10) 1.0407(3) 0.6662(6) 0.1046(17) Uani 1 2 a d . . .
H2A H 0.1306 1.0774 0.5773 0.126 Uiso 1 2 a calc R . .
H2B H 0.0105 1.0801 0.7269 0.126 Uiso 1 2 a calc R . .
C3 C 0.3728(7) 1.0263(2) 0.7484(4) 0.0711(9) Uani 1 2 a d . . .
H3A H 0.4298 1.0848 0.8019 0.085 Uiso 1 2 a calc R . .
H3B H 0.4972 1.0139 0.6783 0.085 Uiso 1 2 a calc R . .
C4 C 0.3891(5) 0.94612(19) 0.8576(3) 0.0506(6) Uani 1 2 a d . . .
C5 C 0.2018(5) 0.87293(17) 0.8292(3) 0.0458(6) Uani 1 2 a d . . .
C6 C -0.0105(5) 0.88115(17) 0.7002(3) 0.0474(6) Uani 1 2 a d . . .
C7 C 0.2198(5) 0.79293(18) 0.9248(3) 0.0480(6) Uani 1 2 a d . . .
C8 C 0.0242(6) 0.71317(19) 0.8956(4) 0.0561(7) Uani 1 2 a d . . .
C9 C -0.1827(6) 0.72016(19) 0.7611(4) 0.0530(6) Uani 1 2 a d . . .
C10 C -0.1969(5) 0.79950(19) 0.6643(3) 0.0495(6) Uani 1 2 a d . . .
C11 C 0.5935(5) 0.9406(2) 0.9802(3) 0.0525(6) Uani 1 2 a d . . .
H11 H 0.7186 0.9898 0.9989 0.063 Uiso 1 2 a calc R . .
C12 C 0.6092(5) 0.8612(2) 1.0744(3) 0.0532(6) Uani 1 2 a d . . .
C13 C 0.4238(6) 0.7875(2) 1.0459(3) 0.0559(7) Uani 1 2 a d . . .
H13 H 0.4364 0.7343 1.1084 0.067 Uiso 1 2 a calc R . .
C14 C -0.3680(6) 0.6452(2) 0.7291(4) 0.0627(7) Uani 1 2 a d . . .
H14 H -0.3627 0.5934 0.7942 0.075 Uiso 1 2 a calc R . .
C15 C -0.5578(6) 0.6475(3) 0.6019(4) 0.0690(8) Uani 1 2 a d . . .
H15 H -0.6772 0.5968 0.5803 0.083 Uiso 1 2 a calc R . .
C16 C -0.5694(6) 0.7258(3) 0.5066(4) 0.0689(9) Uani 1 2 a d . . .
H16 H -0.6986 0.7278 0.4215 0.083 Uiso 1 2 a calc R . .
C17 C -0.3921(6) 0.8003(2) 0.5369(4) 0.0606(7) Uani 1 2 a d . . .
H17 H -0.402 0.8522 0.4717 0.073 Uiso 1 2 a calc R . .
C19 C 0.9848(7) 0.9260(3) 1.2344(4) 0.0735(9) Uani 1 2 a d . . .
H19A H 0.8881 0.9841 1.2461 0.11 Uiso 1 2 a calc R . .
H19B H 1.0923 0.9341 1.1558 0.11 Uiso 1 2 a calc R . .
H19C H 1.0992 0.9114 1.3265 0.11 Uiso 1 2 a calc R . .
O18 O 0.7992(5) 0.8496(2) 1.1968(2) 0.0708(7) Uani 1 2 a d . . .
O20 O 0.0367(5) 0.64391(18) 0.9785(3) 0.0764(7) Uani 1 2 a d . . .

loop_
_atom_site_aniso_label
_atom_site_aniso_U_11
_atom_site_aniso_U_22
_atom_site_aniso_U_33
_atom_site_aniso_U_23
_atom_site_aniso_U_13
_atom_site_aniso_U_12
N1 0.0641(15) 0.0616(15) 0.0729(17) 0.0170(13) -0.0161(12) -0.0084(12)
C2 0.103(3) 0.079(2) 0.114(3) 0.043(2) -0.044(3) -0.029(2)
C3 0.0707(18) 0.0573(16) 0.078(2) 0.0121(14) -0.0134(15) -0.0129(14)
C4 0.0480(12) 0.0458(13) 0.0570(15) -0.0034(11) 0.0044(11) 0.0036(11)
C5 0.0398(11) 0.0443(12) 0.0517(13) 0.0005(10) 0.0022(9) 0.0045(9)
C6 0.0405(12) 0.0492(13) 0.0512(14) -0.0017(10) 0.0023(10) 0.0056(10)
C7 0.0459(12) 0.0461(13) 0.0519(13) -0.0020(11) 0.0066(10) 0.0053(11)
C8 0.0587(15) 0.0435(13) 0.0649(16) 0.0044(12) 0.0052(12) 0.0006(11)
C9 0.0486(13) 0.0470(13) 0.0637(15) -0.0083(12) 0.0093(11) 0.0008(11)
C10 0.0431(12) 0.0520(14) 0.0526(14) -0.0060(11) 0.0045(10) 0.0025(11)
C11 0.0472(12) 0.0536(14) 0.0543(14) -0.0046(11) -0.0004(10) -0.0056(12)
C12 0.0473(12) 0.0613(16) 0.0487(14) -0.0024(12) -0.0007(10) 0.0040(12)
C13 0.0590(15) 0.0538(15) 0.0530(15) 0.0063(12) 0.0017(12) 0.0029(12)
C14 0.0561(14) 0.0547(15) 0.0773(19) -0.0029(15) 0.0100(13) -0.0073(13)
C15 0.0562(15) 0.0670(18) 0.082(2) -0.0169(17) 0.0039(14) -0.0145(15)
C16 0.0548(16) 0.079(2) 0.0692(18) -0.0153(16) -0.0011(13) -0.0087(15)
C17 0.0519(14) 0.0651(17) 0.0618(16) -0.0068(14) -0.0014(12) -0.0015(13)
C19 0.0654(18) 0.085(2) 0.0624(18) -0.0140(15) -0.0149(14) 0.0026(16)
O18 0.0673(13) 0.0821(15) 0.0558(12) 0.0026(11) -0.0147(9) -0.0024(11)
O20 0.0848(15) 0.0551(12) 0.0839(16) 0.0169(12) -0.0046(12) -0.0120(11)

loop_
_geom_bond_atom_site_label_1
_geom_bond_atom_site_label_2
_geom_bond_distance
_geom_bond_site_symmetry_2
_geom_bond_publ_flag
N1 C6 1.291(4) . ?
N1 C2 1.452(5) . ?
C2 C3 1.428(5) . ?
C2 H2A 0.97 . ?
C2 H2B 0.97 . ?
C3 C4 1.486(4) . ?
C3 H3A 0.97 . ?
C3 H3B 0.97 . ?
C4 C5 1.388(4) . ?
C4 C11 1.396(4) . ?
C5 C7 1.406(4) . ?
C5 C6 1.463(3) . ?
C6 C10 1.481(4) . ?
C7 C13 1.386(4) . ?
C7 C8 1.484(4) . ?
C8 O20 1.219(4) . ?
C8 C9 1.480(4) . ?
C9 C14 1.403(4) . ?
C9 C10 1.407(4) . ?
C10 C17 1.397(4) . ?
C11 C12 1.393(4) . ?
C11 H11 0.93 . ?
C12 O18 1.359(3) . ?
C12 C13 1.387(4) . ?
C13 H13 0.93 . ?
C14 C15 1.380(4) . ?
C14 H14 0.93 . ?
C15 C16 1.387(6) . ?
C15 H15 0.93 . ?
C16 C17 1.372(5) . ?
C16 H16 0.93 . ?
C17 H17 0.93 . ?
C19 O18 1.426(4) . ?
C19 H19A 0.96 . ?
C19 H19B 0.96 . ?
C19 H19C 0.96 . ?

loop_
_cod_related_entry_id
_cod_related_entry_database
_cod_related_entry_code
1 ChemSpider 10196984
